data_4025265
loop_
_publ_author_name
'Jean-Yves Balandier'
'Marcos Chas'
'Paul I. Dron'
'S\'ebastien Goeb'
'David Canevet'
'Ahmed Belyasmine'
'Magali Allain'
'Marc Sall\'e'

_publ_contact_author_address
;
Laboratoire CIMA UMR CNRS 6200
2, bd Lavoisier
49045 Angers cedex
France
 
;
_publ_contact_author_email magali.allain@univ-angers.fr
_publ_contact_author_fax 33(0)241735405
_publ_contact_author_name 'ALLAIN, Magali'
_publ_contact_author_phone 33(0)241735368
_publ_section_title
;
 N-Aryl Pyrrolo-tetrathiafulvalene Based Ligands: Synthesis and Metal
 Coordination
;
_journal_name_full 'Journal of Organic Chemistry'
_journal_page_first 1589
_journal_page_last 1599
_journal_paper_doi 10.1021/jo902529e
_journal_volume 75
_journal_year 2010
_chemical_absolute_configuration ad
_chemical_formula_moiety 'C10 H6 N2 S3'
_chemical_formula_sum 'C10 H6 N2 S3'
_chemical_formula_weight 250.35
_space_group_IT_number 4
_symmetry_cell_setting monoclinic
_symmetry_space_group_name_Hall 'P 2yb'
_symmetry_space_group_name_H-M 'P 1 21 1'
_audit_conform_dict_location ftp://ftp.iucr.org/pub/cif_core.dic
_audit_conform_dict_name cif_core.dic
_audit_conform_dict_version 2.3
_audit_creation_date 2006-03-31T17:49:10-00:00
_audit_creation_method 'WinGX routine CIF_UPDATE'
_cell_angle_alpha 90
_cell_angle_beta 98.03(2)
_cell_angle_gamma 90
_cell_formula_units_Z 2
_cell_length_a 3.8595(7)
_cell_length_b 10.702(1)
_cell_length_c 12.760(2)
_cell_measurement_reflns_used 3918
_cell_measurement_temperature 293(2)
_cell_measurement_theta_max 25.85
_cell_measurement_theta_min 2.5
_cell_volume 521.88(14)
_computing_cell_refinement 'SELECT,CELL, STOE IPDS'
_computing_data_collection 'EXPOSE, STOE IPDS'
_computing_data_reduction 'INTEGRATE, STOE IPDS'
_computing_molecular_graphics 'DIAMOND 3.1 (Crystal Impact GbR 2005)'
_computing_publication_material 'WinGX publication routines (Farrugia, 1999)'
_computing_structure_refinement 'SHELXL-97 (Sheldrick, 1997)'
_computing_structure_solution 'SHELXS-97 (Sheldrick, 1997)'
_diffrn_ambient_temperature 293(2)
_diffrn_detector_area_resol_mean 6.66
_diffrn_measured_fraction_theta_full 0.951
_diffrn_measured_fraction_theta_max 0.951
_diffrn_measurement_device_type 'STOE IPDS'
_diffrn_measurement_method 'Oscillation Phi Incr 1.8 deg'
_diffrn_radiation_probe x-ray
_diffrn_radiation_type MoK\a
_diffrn_radiation_wavelength 0.71073
_diffrn_reflns_av_R_equivalents 0.028
_diffrn_reflns_limit_h_max 4
_diffrn_reflns_limit_h_min -4
_diffrn_reflns_limit_k_max 13
_diffrn_reflns_limit_k_min -13
_diffrn_reflns_limit_l_max 15
_diffrn_reflns_limit_l_min -15
_diffrn_reflns_number 4085
_diffrn_reflns_theta_full 26.04
_diffrn_reflns_theta_max 26.04
_diffrn_reflns_theta_min 2.49
_exptl_absorpt_coefficient_mu 0.672
_exptl_absorpt_correction_T_max 0.9375
_exptl_absorpt_correction_T_min 0.8673
_exptl_absorpt_correction_type gaussian
_exptl_absorpt_process_details
;
 PLATON-ABSGAUSS : Spek, A.L. (2003), J.Appl.Cryst. 36, 7-13
;
_exptl_crystal_colour yellow
_exptl_crystal_density_diffrn 1.593
_exptl_crystal_density_method 'not measured'
_exptl_crystal_description needle
_exptl_crystal_F_000 256
_exptl_crystal_size_max 0.50
_exptl_crystal_size_mid 0.13
_exptl_crystal_size_min 0.10
_refine_diff_density_max 0.183
_refine_diff_density_min -0.197
_refine_ls_abs_structure_details 'Flack H D (1983), Acta Cryst. A39, 876-881'
_refine_ls_abs_structure_Flack -0.01(11)
_refine_ls_extinction_method none
_refine_ls_goodness_of_fit_ref 1.076
_refine_ls_hydrogen_treatment refall
_refine_ls_matrix_type full
_refine_ls_number_parameters 160
_refine_ls_number_reflns 1905
_refine_ls_number_restraints 1
_refine_ls_restrained_S_all 1.076
_refine_ls_R_factor_gt 0.0332
_refine_ls_shift/su_max 0.002
_refine_ls_structure_factor_coef Fsqd
_refine_ls_weighting_details 'calc w=1/[\s^2^(Fo^2^)+(0.0440P)^2^+0.1026P] where P=(Fo^2^+2Fc^2^)/3'
_refine_ls_weighting_scheme calc
_refine_ls_wR_factor_ref 0.0811
_reflns_number_gt 1705
_reflns_number_total 1905
_reflns_threshold_expression >2sigma(I)
_cod_data_source_file jo902529e_si_002.cif
_cod_data_source_block 6a
_cod_original_cell_volume 521.88(13)
_cod_original_sg_symbol_H-M 'P 21'
_cod_database_code 4025265

loop_
_symmetry_equiv_pos_as_xyz
'x, y, z'
'-x, y+1/2, -z'

loop_
_atom_site_label
_atom_site_type_symbol
_atom_site_fract_x
_atom_site_fract_y
_atom_site_fract_z
_atom_site_U_iso_or_equiv
_atom_site_adp_type
_atom_site_occupancy
_atom_site_calc_flag
_atom_site_refinement_flags
_atom_site_disorder_group
_atom_site_disorder_assembly
C01 C 0.3871(10) -0.0554(3) 0.1325(3) 0.0405(9) Uani 1 d . . .
C02 C 0.2246(10) 0.1770(3) 0.1637(3) 0.0342(8) Uani 1 d . . .
C03 C 0.3922(9) 0.1323(3) 0.2631(3) 0.0344(7) Uani 1 d . . .
C04 C 0.1261(10) 0.2981(3) 0.1765(3) 0.0367(7) Uani 1 d . . .
C05 C 0.3912(10) 0.2269(3) 0.3338(3) 0.0362(8) Uani 1 d . . .
C06 C 0.1522(10) 0.4419(3) 0.3294(3) 0.0359(8) Uani 1 d . . .
C07 C 0.1366(12) 0.5522(4) 0.2738(3) 0.0461(9) Uani 1 d . . .
C08 C 0.0615(13) 0.6610(4) 0.3244(4) 0.0531(11) Uani 1 d . . .
C09 C 0.0896(10) 0.4443(3) 0.4341(3) 0.0391(8) Uani 1 d . . .
C10 C 0.0142(12) 0.5585(4) 0.4764(3) 0.0474(10) Uani 1 d . . .
N01 N 0.2292(8) 0.3279(2) 0.2813(2) 0.0340(6) Uani 1 d . . .
N02 N -0.0014(10) 0.6665(3) 0.4240(3) 0.0516(9) Uani 1 d . . .
S01 S 0.4370(3) -0.19279(9) 0.08123(8) 0.0519(3) Uani 1 d . . .
S02 S 0.1829(3) 0.06969(8) 0.06050(6) 0.0427(2) Uani 1 d . . .
S03 S 0.5361(2) -0.02185(8) 0.26531(7) 0.0398(2) Uani 1 d . . .
H04 H -0.013(10) 0.356(3) 0.138(3) 0.036(10) Uiso 1 d . . .
H05 H 0.462(11) 0.229(4) 0.400(3) 0.050(12) Uiso 1 d . . .
H07 H 0.170(10) 0.553(4) 0.199(3) 0.038(9) Uiso 1 d . . .
H08 H 0.139(17) 0.716(5) 0.295(5) 0.09(2) Uiso 1 d . . .
H09 H 0.068(13) 0.371(5) 0.465(4) 0.067(15) Uiso 1 d . . .
H10 H -0.081(15) 0.555(5) 0.528(4) 0.068(15) Uiso 1 d . . .

loop_
_atom_site_aniso_label
_atom_site_aniso_U_11
_atom_site_aniso_U_22
_atom_site_aniso_U_33
_atom_site_aniso_U_23
_atom_site_aniso_U_13
_atom_site_aniso_U_12
C01 0.0377(19) 0.043(2) 0.0415(19) 0.0004(15) 0.0095(17) -0.0047(14)
C02 0.0394(19) 0.0354(18) 0.0281(16) 0.0023(13) 0.0051(14) 0.0000(14)
C03 0.0368(18) 0.0312(17) 0.0348(17) 0.0031(13) 0.0034(15) -0.0035(14)
C04 0.044(2) 0.0360(17) 0.0298(16) 0.0004(14) 0.0029(14) 0.0040(16)
C05 0.045(2) 0.0322(17) 0.0307(17) -0.0008(14) 0.0028(16) 0.0027(14)
C06 0.038(2) 0.0307(17) 0.0387(18) -0.0013(14) 0.0033(16) -0.0004(13)
C07 0.065(3) 0.0335(19) 0.0395(18) -0.0005(16) 0.0075(18) 0.0042(18)
C08 0.074(3) 0.0277(19) 0.056(3) 0.0061(18) 0.003(2) 0.0037(19)
C09 0.043(2) 0.0341(18) 0.0387(18) -0.0012(14) 0.0009(17) -0.0004(15)
C10 0.054(3) 0.050(2) 0.0378(19) -0.005(2) 0.0032(19) 0.004(2)
N01 0.0446(17) 0.0253(14) 0.0322(14) -0.0009(11) 0.0059(12) 0.0004(11)
N02 0.065(2) 0.0385(19) 0.050(2) -0.0096(14) 0.0052(18) 0.0067(15)
S01 0.0663(7) 0.0394(5) 0.0494(5) -0.0108(4) 0.0060(5) 0.0074(5)
S02 0.0580(6) 0.0374(4) 0.0318(4) -0.0023(4) 0.0034(4) 0.0041(4)
S03 0.0480(5) 0.0314(4) 0.0379(4) -0.0017(4) -0.0009(4) 0.0064(4)

loop_
_atom_type_symbol
_atom_type_description
_atom_type_scat_dispersion_real
_atom_type_scat_dispersion_imag
_atom_type_scat_source
C C 0.0033 0.0016 'International Tables Vol C Tables 4.2.6.8 and 6.1.1.4'
H H 0 0 'International Tables Vol C Tables 4.2.6.8 and 6.1.1.4'
N N 0.0061 0.0033 'International Tables Vol C Tables 4.2.6.8 and 6.1.1.4'
S S 0.1246 0.1234 'International Tables Vol C Tables 4.2.6.8 and 6.1.1.4'

loop_
_geom_angle_atom_site_label_1
_geom_angle_atom_site_label_2
_geom_angle_atom_site_label_3
_geom_angle
_geom_angle_site_symmetry_1
_geom_angle_site_symmetry_3
_geom_angle_publ_flag
S01 C01 S02 123.3(2) . . ?
S01 C01 S03 122.2(2) . . ?
S02 C01 S03 114.5(2) . . ?
C04 C02 C03 108.2(3) . . ?
C04 C02 S02 136.0(3) . . ?
C03 C02 S02 115.8(2) . . ?
C05 C03 C02 107.3(3) . . ?
C05 C03 S03 136.7(3) . . ?
C02 C03 S03 115.9(3) . . ?
C02 C04 N01 106.7(3) . . ?
C02 C04 H04 137(2) . . ?
N01 C04 H04 115(2) . . ?
C03 C05 N01 107.9(3) . . ?
C03 C05 H05 131(3) . . ?
N01 C05 H05 121(3) . . ?
C07 C06 C09 118.6(3) . . ?
C07 C06 N01 120.9(3) . . ?
C09 C06 N01 120.5(3) . . ?
C06 C07 C08 118.6(3) . . ?
C06 C07 H07 121(2) . . ?
C08 C07 H07 121(2) . . ?
N02 C08 C07 124.3(4) . . ?
N02 C08 H08 124(4) . . ?
C07 C08 H08 107(5) . . ?
C10 C09 C06 117.7(3) . . ?
C10 C09 H09 125(3) . . ?
C06 C09 H09 117(3) . . ?
N02 C10 C09 124.6(4) . . ?
N02 C10 H10 117(4) . . ?
C09 C10 H10 115(4) . . ?
C05 N01 C04 109.9(3) . . ?
C05 N01 C06 125.1(3) . . ?
C04 N01 C06 124.8(3) . . ?
C08 N02 C10 116.1(3) . . ?
C02 S02 C01 96.92(16) . . ?
C03 S03 C01 96.79(16) . . ?

loop_
_geom_bond_atom_site_label_1
_geom_bond_atom_site_label_2
_geom_bond_distance
_geom_bond_site_symmetry_2
_geom_bond_publ_flag
C01 S01 1.632(4) . ?
C01 S02 1.748(4) . ?
C01 S03 1.749(4) . ?
C02 C04 1.366(5) . ?
C02 C03 1.424(4) . ?
C02 S02 1.738(3) . ?
C03 C05 1.356(5) . ?
C03 S03 1.739(3) . ?
C04 N01 1.378(4) . ?
C04 H04 0.91(4) . ?
C05 N01 1.375(4) . ?
C05 H05 0.85(4) . ?
C06 C07 1.375(5) . ?
C06 C09 1.391(5) . ?
C06 N01 1.415(4) . ?
C07 C08 1.381(6) . ?
C07 H07 0.98(4) . ?
C08 N02 1.328(6) . ?
C08 H08 0.78(6) . ?
C09 C10 1.384(6) . ?
C09 H09 0.89(5) . ?
C10 N02 1.332(5) . ?
C10 H10 0.79(5) . ?

loop_
_cod_related_entry_id
_cod_related_entry_database
_cod_related_entry_code
1 ChemSpider 30659151
